data_7231024
loop_
_publ_author_name
'Thorp-Greenwood, Flora L.'
'Berry, Gilberte Therese'
'Boyadjieva, Sophia S.'
'Oldknow, Samuel'
'Hardie, Michaele J.'

_publ_section_title
;
 2D networks of metallo-capsules and other coordination polymers from a
 hexapodal ligand
;
_journal_issue 28
_journal_name_full CrystEngComm
_journal_page_first 3960
_journal_paper_doi 10.1039/C8CE00806J
_journal_volume 20
_journal_year 2018
_chemical_formula_sum 'C60 H43 N7 O13'
_chemical_formula_weight 1070.01
_chemical_name_systematic 'hexakis(isonicotinoyl)cyclotricatechylene dimethyl formamide clathrate'
_space_group_IT_number 2
_space_group_name_Hall '-P 1'
_space_group_name_H-M_alt 'P -1'
_symmetry_cell_setting triclinic
_symmetry_space_group_name_Hall '-P 1'
_symmetry_space_group_name_H-M 'P -1'
_atom_sites_solution_hydrogens geom
_atom_sites_solution_primary direct
_atom_sites_solution_secondary difmap
_audit_creation_method SHELXL-97
_audit_update_record
;
2018-02-09 deposited with the CCDC.
2018-06-13 downloaded from the CCDC.
;
_cell_angle_alpha 81.277(3)
_cell_angle_beta 67.960(3)
_cell_angle_gamma 79.096(2)
_cell_formula_units_Z 2
_cell_length_a 13.6325(4)
_cell_length_b 14.2524(2)
_cell_length_c 14.6263(6)
_cell_measurement_reflns_used 56317
_cell_measurement_temperature 100(2)
_cell_measurement_theta_max 36.20
_cell_measurement_theta_min 1.46
_cell_volume 2576.42(15)
_computing_structure_refinement 'SHELXL-97 (Sheldrick, 1997)'
_computing_structure_solution 'SHELXS-97 (Sheldrick, 1990)'
_diffrn_ambient_temperature 100(2)
_diffrn_measured_fraction_theta_full 0.874
_diffrn_measured_fraction_theta_max 0.874
_diffrn_measurement_device_type 'Fluid Film Devices'
_diffrn_measurement_method 'shutterless scans'
_diffrn_radiation_monochromator 'Silicon 111'
_diffrn_radiation_source 'Diamond Light Source Beamline I19-1'
_diffrn_radiation_type synchrotron
_diffrn_radiation_wavelength 0.68890
_diffrn_reflns_av_R_equivalents 0.0460
_diffrn_reflns_av_sigmaI/netI 0.0623
_diffrn_reflns_limit_h_max 22
_diffrn_reflns_limit_h_min -22
_diffrn_reflns_limit_k_max 23
_diffrn_reflns_limit_k_min -24
_diffrn_reflns_limit_l_max 25
_diffrn_reflns_limit_l_min -25
_diffrn_reflns_number 56317
_diffrn_reflns_theta_full 36.20
_diffrn_reflns_theta_max 36.20
_diffrn_reflns_theta_min 1.46
_exptl_absorpt_coefficient_mu 0.099
_exptl_absorpt_correction_T_max 0.9931
_exptl_absorpt_correction_T_min 0.9882
_exptl_absorpt_correction_type multi-scan
_exptl_absorpt_process_details
;
CCP4 7.0.040: AIMLESS, version 0.5.32 : 29/03/17
Scaling & analysis of unmerged intensities, absorption correction using spherical harmonics
;
_exptl_crystal_colour colourless
_exptl_crystal_density_diffrn 1.379
_exptl_crystal_density_method 'not measured'
_exptl_crystal_description plate
_exptl_crystal_F_000 1112
_exptl_crystal_size_max 0.12
_exptl_crystal_size_mid 0.10
_exptl_crystal_size_min 0.07
_refine_diff_density_max 0.824
_refine_diff_density_min -0.578
_refine_diff_density_rms 0.063
_refine_ls_extinction_method none
_refine_ls_goodness_of_fit_ref 0.969
_refine_ls_hydrogen_treatment constr
_refine_ls_matrix_type full
_refine_ls_number_parameters 723
_refine_ls_number_reflns 23748
_refine_ls_number_restraints 0
_refine_ls_restrained_S_all 0.969
_refine_ls_R_factor_all 0.1011
_refine_ls_R_factor_gt 0.0642
_refine_ls_shift/su_max 0.001
_refine_ls_shift/su_mean 0.000
_refine_ls_structure_factor_coef Fsqd
_refine_ls_weighting_details 'calc w=1/[\s^2^(Fo^2^)+(0.1130P)^2^+0.0000P] where P=(Fo^2^+2Fc^2^)/3'
_refine_ls_weighting_scheme calc
_refine_ls_wR_factor_gt 0.1879
_refine_ls_wR_factor_ref 0.2075
_reflns_number_gt 13103
_reflns_number_total 23748
_reflns_threshold_expression >2sigma(I)
_cod_data_source_file c8ce00806j2.cif
_cod_data_source_block c_CCDC1
_cod_depositor_comments
;
The following automatic conversions were performed:

'_symmetry_cell_setting' value 'Triclinic' changed to 'triclinic'
according to
/home/data/users/saulius/crontab/automatic-downloads/rss-feeds/RSC/lib/dictionaries/cif_core.dic
dictionary named 'cif_core.dic' version 2.4.2 from 2011-04-26.

Automatic conversion script
Id: cif_fix_values 4973 2017-02-22 13:04:09Z antanas 

 Adding full bibliography for 7231022--7231030.cif.
;
_cod_original_cell_volume 2576.42(13)
_cod_original_sg_symbol_H-M P-1
_cod_database_code 7231024

loop_
_symmetry_equiv_pos_as_xyz
'x, y, z'
'-x, -y, -z'

loop_
_atom_site_label
_atom_site_type_symbol
_atom_site_fract_x
_atom_site_fract_y
_atom_site_fract_z
_atom_site_U_iso_or_equiv
_atom_site_adp_type
_atom_site_occupancy
_atom_site_symmetry_multiplicity
_atom_site_calc_flag
_atom_site_refinement_flags
O1 O 0.41611(9) 0.75123(7) 0.81416(8) 0.0449(2) Uani 1 1 d .
O2 O 0.37056(8) 0.63454(6) 0.75544(7) 0.0388(2) Uani 1 1 d .
O3 O 0.19400(9) 0.64756(8) 0.97277(9) 0.0506(3) Uani 1 1 d .
O4 O 0.22446(8) 0.52372(7) 0.88246(7) 0.0381(2) Uani 1 1 d .
O5 O 0.31570(9) 0.17910(7) 0.83834(8) 0.0442(2) Uani 1 1 d .
O6 O 0.38102(8) 0.04929(6) 0.91895(7) 0.03477(19) Uani 1 1 d .
O7 O 0.52885(9) 0.01135(7) 0.71696(8) 0.0450(2) Uani 1 1 d .
O8 O 0.59755(8) -0.03680(6) 0.83764(6) 0.03352(19) Uani 1 1 d .
O9 O 1.05409(8) 0.17837(8) 0.58916(8) 0.0459(2) Uani 1 1 d .
O10 O 0.91757(7) 0.24383(6) 0.53588(6) 0.03309(18) Uani 1 1 d .
O11 O 0.87137(7) 0.44224(6) 0.51715(6) 0.03347(18) Uani 1 1 d .
O12 O 0.73918(10) 0.40328(9) 0.47813(9) 0.0547(3) Uani 1 1 d .
O13 O 0.45691(13) 0.38474(10) 0.47364(11) 0.0702(4) Uani 1 1 d .
N1 N 0.28455(12) 0.91851(11) 0.54356(11) 0.0561(4) Uani 1 1 d .
N2 N -0.14633(11) 0.66943(11) 0.90466(10) 0.0516(3) Uani 1 1 d .
N3 N 0.07758(12) -0.06701(10) 0.87966(12) 0.0547(4) Uani 1 1 d .
N4 N 0.74595(12) -0.31505(9) 0.63680(11) 0.0514(3) Uani 1 1 d .
N5 N 1.11967(10) 0.01305(8) 0.28703(9) 0.0392(2) Uani 1 1 d .
N6 N 0.88291(13) 0.67311(9) 0.22579(10) 0.0524(3) Uani 1 1 d .
N7 N 0.49553(11) 0.30181(9) 0.60669(10) 0.0484(3) Uani 1 1 d .
C1 C 0.54243(10) 0.46702(8) 0.87302(9) 0.0298(2) Uani 1 1 d .
C2 C 0.51063(11) 0.54336(8) 0.81312(9) 0.0327(2) Uani 1 1 d .
H2 H 0.5613 0.5826 0.7697 0.039 Uiso 1 1 calc R
C3 C 0.40525(11) 0.56228(9) 0.81666(10) 0.0348(3) Uani 1 1 d .
C4 C 0.33132(11) 0.50478(9) 0.87932(10) 0.0342(3) Uani 1 1 d .
C5 C 0.36236(10) 0.42791(9) 0.93664(9) 0.0325(2) Uani 1 1 d .
H5 H 0.3116 0.3878 0.9781 0.039 Uiso 1 1 calc R
C6 C 0.46778(10) 0.40795(8) 0.93469(9) 0.0300(2) Uani 1 1 d .
C7 C 0.49413(10) 0.32294(8) 1.00187(9) 0.0307(2) Uani 1 1 d .
H7A H 0.4313 0.3181 1.0638 0.037 Uiso 1 1 calc R
H7B H 0.5540 0.3343 1.0196 0.037 Uiso 1 1 calc R
C8 C 0.52474(10) 0.22856(8) 0.95510(8) 0.0289(2) Uani 1 1 d .
C9 C 0.44229(10) 0.18225(8) 0.95748(9) 0.0318(2) Uani 1 1 d .
H9 H 0.3702 0.2099 0.9889 0.038 Uiso 1 1 calc R
C10 C 0.46361(10) 0.09657(8) 0.91476(9) 0.0317(2) Uani 1 1 d .
C11 C 0.56892(11) 0.05433(8) 0.87244(9) 0.0315(2) Uani 1 1 d .
C12 C 0.65187(10) 0.09841(8) 0.87070(9) 0.0299(2) Uani 1 1 d .
H12 H 0.7235 0.0680 0.8428 0.036 Uiso 1 1 calc R
C13 C 0.63190(10) 0.18672(8) 0.90921(8) 0.0287(2) Uani 1 1 d .
C14 C 0.72773(10) 0.23415(8) 0.89579(9) 0.0295(2) Uani 1 1 d .
H14A H 0.7088 0.2763 0.9497 0.035 Uiso 1 1 calc R
H14B H 0.7874 0.1842 0.9004 0.035 Uiso 1 1 calc R
C15 C 0.76372(10) 0.29296(8) 0.79679(9) 0.0283(2) Uani 1 1 d .
C16 C 0.82800(10) 0.24389(8) 0.71423(9) 0.0300(2) Uani 1 1 d .
H16 H 0.8488 0.1766 0.7222 0.036 Uiso 1 1 calc R
C17 C 0.86177(10) 0.29202(8) 0.62097(9) 0.0302(2) Uani 1 1 d .
C18 C 0.83327(10) 0.39033(8) 0.60956(9) 0.0307(2) Uani 1 1 d .
C19 C 0.77013(10) 0.44015(8) 0.68979(9) 0.0312(2) Uani 1 1 d .
H19 H 0.7516 0.5077 0.6809 0.037 Uiso 1 1 calc R
C20 C 0.73296(10) 0.39267(8) 0.78407(9) 0.0293(2) Uani 1 1 d .
C21 C 0.65840(10) 0.45189(8) 0.86787(9) 0.0300(2) Uani 1 1 d .
H21A H 0.6825 0.5151 0.8586 0.036 Uiso 1 1 calc R
H21B H 0.6622 0.4192 0.9314 0.036 Uiso 1 1 calc R
C22 C 0.38273(11) 0.72712(9) 0.75805(10) 0.0360(3) Uani 1 1 d .
C23 C 0.34689(11) 0.79191(9) 0.68338(10) 0.0371(3) Uani 1 1 d .
C24 C 0.35513(13) 0.88882(10) 0.67466(12) 0.0456(3) Uani 1 1 d .
H24 H 0.3825 0.9134 0.7157 0.055 Uiso 1 1 calc R
C25 C 0.32233(15) 0.94855(12) 0.60439(13) 0.0552(4) Uani 1 1 d .
H25 H 0.3270 1.0149 0.5991 0.066 Uiso 1 1 calc R
C26 C 0.27718(13) 0.82538(12) 0.55361(12) 0.0489(4) Uani 1 1 d .
H26 H 0.2499 0.8028 0.5113 0.059 Uiso 1 1 calc R
C27 C 0.30693(11) 0.75906(11) 0.62227(10) 0.0415(3) Uani 1 1 d .
H27 H 0.2999 0.6933 0.6269 0.050 Uiso 1 1 calc R
C28 C 0.16355(11) 0.60128(9) 0.92952(10) 0.0357(3) Uani 1 1 d .
C29 C 0.05565(11) 0.62214(9) 0.92075(10) 0.0364(3) Uani 1 1 d .
C30 C -0.01233(13) 0.70258(13) 0.95855(16) 0.0610(5) Uani 1 1 d .
H30 H 0.0081 0.7434 0.9919 0.073 Uiso 1 1 calc R
C31 C -0.11100(14) 0.72376(14) 0.94757(17) 0.0647(5) Uani 1 1 d .
H31 H -0.1559 0.7808 0.9724 0.078 Uiso 1 1 calc R
C32 C -0.08213(14) 0.58883(13) 0.87282(14) 0.0564(4) Uani 1 1 d .
H32 H -0.1069 0.5470 0.8442 0.068 Uiso 1 1 calc R
C33 C 0.01898(13) 0.56223(12) 0.87904(13) 0.0490(4) Uani 1 1 d .
H33 H 0.0618 0.5041 0.8550 0.059 Uiso 1 1 calc R
C34 C 0.31156(11) 0.09829(9) 0.87483(10) 0.0353(3) Uani 1 1 d .
C35 C 0.22987(12) 0.03958(9) 0.87931(10) 0.0385(3) Uani 1 1 d .
C36 C 0.14985(14) 0.08154(11) 0.84219(13) 0.0489(4) Uani 1 1 d .
H36 H 0.1459 0.1468 0.8162 0.059 Uiso 1 1 calc R
C37 C 0.07621(15) 0.02558(12) 0.84413(15) 0.0582(4) Uani 1 1 d .
H37 H 0.0217 0.0544 0.8189 0.070 Uiso 1 1 calc R
C38 C 0.15523(13) -0.10561(11) 0.91502(12) 0.0479(4) Uani 1 1 d .
H38 H 0.1572 -0.1710 0.9407 0.057 Uiso 1 1 calc R
C39 C 0.23282(13) -0.05615(10) 0.91651(11) 0.0419(3) Uani 1 1 d .
H39 H 0.2865 -0.0868 0.9422 0.050 Uiso 1 1 calc R
C40 C 0.58129(11) -0.04776(8) 0.75441(9) 0.0340(2) Uani 1 1 d .
C41 C 0.63852(11) -0.14161(8) 0.71549(10) 0.0338(2) Uani 1 1 d .
C42 C 0.63211(13) -0.16504(10) 0.62961(11) 0.0436(3) Uani 1 1 d .
H42 H 0.5915 -0.1225 0.5960 0.052 Uiso 1 1 calc R
C43 C 0.68647(15) -0.25231(11) 0.59373(13) 0.0533(4) Uani 1 1 d .
H43 H 0.6811 -0.2684 0.5352 0.064 Uiso 1 1 calc R
C44 C 0.75249(13) -0.29012(9) 0.71829(11) 0.0425(3) Uani 1 1 d .
H44 H 0.7952 -0.3332 0.7494 0.051 Uiso 1 1 calc R
C45 C 0.70086(11) -0.20530(9) 0.76035(10) 0.0356(3) Uani 1 1 d .
H45 H 0.7080 -0.1910 0.8187 0.043 Uiso 1 1 calc R
C46 C 1.01133(10) 0.18502(9) 0.53017(9) 0.0332(2) Uani 1 1 d .
C47 C 1.04957(10) 0.12897(8) 0.44205(9) 0.0306(2) Uani 1 1 d .
C48 C 1.00716(11) 0.15023(9) 0.36771(10) 0.0354(3) Uani 1 1 d .
H48 H 0.9540 0.2043 0.3687 0.042 Uiso 1 1 calc R
C49 C 1.04443(12) 0.09035(10) 0.29173(11) 0.0394(3) Uani 1 1 d .
H49 H 1.0155 0.1045 0.2405 0.047 Uiso 1 1 calc R
C50 C 1.16008(11) -0.00456(9) 0.35894(10) 0.0377(3) Uani 1 1 d .
H50 H 1.2138 -0.0586 0.3559 0.045 Uiso 1 1 calc R
C51 C 1.12903(10) 0.05043(9) 0.43715(10) 0.0334(2) Uani 1 1 d .
H51 H 1.1607 0.0354 0.4864 0.040 Uiso 1 1 calc R
C52 C 0.80901(11) 0.45148(10) 0.46096(10) 0.0378(3) Uani 1 1 d .
C53 C 0.83896(12) 0.52705(10) 0.37762(10) 0.0389(3) Uani 1 1 d .
C54 C 0.92830(15) 0.57023(12) 0.35393(12) 0.0500(4) Uani 1 1 d .
H54 H 0.9759 0.5510 0.3892 0.060 Uiso 1 1 calc R
C55 C 0.94733(17) 0.64263(13) 0.27721(13) 0.0580(4) Uani 1 1 d .
H55 H 1.0095 0.6721 0.2604 0.070 Uiso 1 1 calc R
C56 C 0.79675(14) 0.63028(11) 0.24965(12) 0.0475(3) Uani 1 1 d .
H56 H 0.7499 0.6517 0.2139 0.057 Uiso 1 1 calc R
C57 C 0.77181(13) 0.55632(11) 0.32365(11) 0.0439(3) Uani 1 1 d .
H57 H 0.7106 0.5264 0.3372 0.053 Uiso 1 1 calc R
C58 C 0.49217(15) 0.37939(12) 0.54224(13) 0.0548(4) Uani 1 1 d .
H58 H 0.5184 0.4340 0.5493 0.066 Uiso 1 1 calc R
C59 C 0.53766(17) 0.30043(16) 0.68447(14) 0.0636(5) Uani 1 1 d .
H59A H 0.5632 0.3615 0.6793 0.095 Uiso 1 1 calc R
H59B H 0.5971 0.2478 0.6775 0.095 Uiso 1 1 calc R
H59C H 0.4811 0.2910 0.7492 0.095 Uiso 1 1 calc R
C60 C 0.45641(15) 0.21741(11) 0.59835(13) 0.0532(4) Uani 1 1 d .
H60A H 0.3861 0.2132 0.6502 0.080 Uiso 1 1 calc R
H60B H 0.5064 0.1602 0.6060 0.080 Uiso 1 1 calc R
H60C H 0.4502 0.2215 0.5332 0.080 Uiso 1 1 calc R

loop_
_atom_site_aniso_label
_atom_site_aniso_U_11
_atom_site_aniso_U_22
_atom_site_aniso_U_33
_atom_site_aniso_U_23
_atom_site_aniso_U_13
_atom_site_aniso_U_12
O1 0.0650(7) 0.0324(5) 0.0515(6) -0.0018(4) -0.0388(5) -0.0043(4)
O2 0.0521(6) 0.0309(4) 0.0427(5) -0.0017(4) -0.0300(5) -0.0023(4)
O3 0.0435(6) 0.0511(6) 0.0673(7) -0.0265(5) -0.0247(5) -0.0032(5)
O4 0.0408(5) 0.0345(4) 0.0492(5) -0.0112(4) -0.0278(4) 0.0011(4)
O5 0.0544(6) 0.0323(4) 0.0535(6) 0.0060(4) -0.0298(5) -0.0098(4)
O6 0.0429(5) 0.0311(4) 0.0359(5) 0.0023(3) -0.0200(4) -0.0104(4)
O7 0.0667(7) 0.0322(4) 0.0433(5) -0.0053(4) -0.0319(5) 0.0031(4)
O8 0.0482(5) 0.0242(4) 0.0332(4) -0.0028(3) -0.0203(4) -0.0046(3)
O9 0.0450(6) 0.0561(6) 0.0419(5) -0.0179(5) -0.0224(5) 0.0053(5)
O10 0.0403(5) 0.0286(4) 0.0301(4) -0.0076(3) -0.0134(4) 0.0016(3)
O11 0.0424(5) 0.0298(4) 0.0299(4) 0.0000(3) -0.0154(4) -0.0062(3)
O12 0.0655(7) 0.0632(7) 0.0488(6) 0.0133(5) -0.0318(6) -0.0317(6)
O13 0.0829(10) 0.0577(8) 0.0691(9) 0.0020(6) -0.0310(8) -0.0056(7)
N1 0.0553(8) 0.0588(8) 0.0537(8) 0.0093(6) -0.0297(7) 0.0028(6)
N2 0.0408(7) 0.0598(8) 0.0537(8) -0.0035(6) -0.0203(6) 0.0000(6)
N3 0.0618(9) 0.0439(7) 0.0746(10) 0.0041(6) -0.0424(8) -0.0153(6)
N4 0.0734(9) 0.0309(5) 0.0590(8) -0.0108(5) -0.0355(7) 0.0013(6)
N5 0.0432(6) 0.0351(5) 0.0401(6) -0.0122(5) -0.0148(5) -0.0007(5)
N6 0.0779(10) 0.0398(6) 0.0481(7) 0.0049(5) -0.0319(7) -0.0155(6)
N7 0.0551(8) 0.0424(6) 0.0453(7) -0.0028(5) -0.0147(6) -0.0090(6)
C1 0.0371(6) 0.0252(5) 0.0303(5) -0.0081(4) -0.0161(5) 0.0007(4)
C2 0.0408(6) 0.0281(5) 0.0331(6) -0.0052(4) -0.0185(5) -0.0013(4)
C3 0.0463(7) 0.0284(5) 0.0372(6) -0.0060(5) -0.0251(6) 0.0007(5)
C4 0.0384(6) 0.0315(5) 0.0398(6) -0.0096(5) -0.0220(5) -0.0003(5)
C5 0.0389(6) 0.0294(5) 0.0325(6) -0.0069(4) -0.0161(5) -0.0028(4)
C6 0.0374(6) 0.0272(5) 0.0283(5) -0.0081(4) -0.0155(5) 0.0003(4)
C7 0.0375(6) 0.0290(5) 0.0263(5) -0.0051(4) -0.0127(5) -0.0010(4)
C8 0.0384(6) 0.0260(5) 0.0240(5) -0.0018(4) -0.0137(5) -0.0035(4)
C9 0.0379(6) 0.0296(5) 0.0278(5) -0.0019(4) -0.0122(5) -0.0043(4)
C10 0.0404(6) 0.0290(5) 0.0291(5) 0.0010(4) -0.0157(5) -0.0093(5)
C11 0.0454(7) 0.0242(5) 0.0279(5) -0.0012(4) -0.0166(5) -0.0053(5)
C12 0.0390(6) 0.0257(5) 0.0264(5) -0.0023(4) -0.0142(5) -0.0028(4)
C13 0.0386(6) 0.0257(5) 0.0250(5) -0.0004(4) -0.0157(5) -0.0044(4)
C14 0.0367(6) 0.0256(5) 0.0301(5) -0.0036(4) -0.0173(5) -0.0013(4)
C15 0.0332(6) 0.0249(5) 0.0307(5) -0.0042(4) -0.0157(5) -0.0026(4)
C16 0.0369(6) 0.0222(4) 0.0336(6) -0.0045(4) -0.0160(5) -0.0019(4)
C17 0.0359(6) 0.0264(5) 0.0294(5) -0.0059(4) -0.0124(5) -0.0026(4)
C18 0.0386(6) 0.0255(5) 0.0303(5) -0.0013(4) -0.0152(5) -0.0046(4)
C19 0.0397(6) 0.0233(5) 0.0337(6) -0.0030(4) -0.0171(5) -0.0028(4)
C20 0.0360(6) 0.0244(5) 0.0309(5) -0.0065(4) -0.0157(5) -0.0013(4)
C21 0.0376(6) 0.0249(5) 0.0306(5) -0.0063(4) -0.0159(5) -0.0008(4)
C22 0.0408(7) 0.0322(6) 0.0391(7) -0.0016(5) -0.0212(6) -0.0017(5)
C23 0.0382(7) 0.0365(6) 0.0380(7) 0.0001(5) -0.0193(5) 0.0005(5)
C24 0.0563(9) 0.0377(7) 0.0471(8) 0.0017(6) -0.0273(7) -0.0021(6)
C25 0.0670(11) 0.0405(8) 0.0582(10) 0.0063(7) -0.0313(9) 0.0025(7)
C26 0.0486(8) 0.0589(9) 0.0441(8) 0.0028(7) -0.0273(7) -0.0028(7)
C27 0.0409(7) 0.0477(7) 0.0401(7) 0.0003(6) -0.0223(6) -0.0035(6)
C28 0.0399(7) 0.0326(6) 0.0384(6) -0.0048(5) -0.0184(5) -0.0039(5)
C29 0.0376(7) 0.0367(6) 0.0366(6) -0.0023(5) -0.0159(5) -0.0046(5)
C30 0.0357(8) 0.0602(10) 0.0902(13) -0.0377(10) -0.0164(8) -0.0022(7)
C31 0.0360(8) 0.0575(10) 0.0984(15) -0.0301(10) -0.0160(9) 0.0001(7)
C32 0.0545(9) 0.0599(10) 0.0678(11) -0.0148(8) -0.0375(9) 0.0010(8)
C33 0.0479(8) 0.0476(8) 0.0617(10) -0.0137(7) -0.0321(8) 0.0025(6)
C34 0.0433(7) 0.0313(6) 0.0346(6) -0.0005(5) -0.0182(5) -0.0058(5)
C35 0.0471(7) 0.0337(6) 0.0406(7) -0.0002(5) -0.0223(6) -0.0086(5)
C36 0.0574(9) 0.0340(6) 0.0676(10) 0.0029(6) -0.0386(8) -0.0074(6)
C37 0.0636(11) 0.0433(8) 0.0864(13) 0.0036(8) -0.0504(10) -0.0102(7)
C38 0.0581(9) 0.0397(7) 0.0578(9) 0.0079(6) -0.0345(8) -0.0159(6)
C39 0.0508(8) 0.0380(6) 0.0441(7) 0.0078(6) -0.0263(6) -0.0126(6)
C40 0.0466(7) 0.0273(5) 0.0322(6) -0.0013(4) -0.0183(5) -0.0072(5)
C41 0.0448(7) 0.0248(5) 0.0347(6) -0.0016(4) -0.0169(5) -0.0074(5)
C42 0.0613(9) 0.0334(6) 0.0458(7) -0.0070(5) -0.0316(7) -0.0007(6)
C43 0.0784(12) 0.0386(7) 0.0566(9) -0.0156(7) -0.0411(9) 0.0037(7)
C44 0.0574(9) 0.0290(6) 0.0456(8) -0.0015(5) -0.0257(7) -0.0026(6)
C45 0.0475(7) 0.0282(5) 0.0339(6) 0.0008(4) -0.0181(6) -0.0075(5)
C46 0.0364(6) 0.0303(5) 0.0337(6) -0.0054(4) -0.0132(5) -0.0032(4)
C47 0.0344(6) 0.0273(5) 0.0297(5) -0.0042(4) -0.0106(5) -0.0039(4)
C48 0.0377(6) 0.0325(6) 0.0376(6) -0.0075(5) -0.0169(5) 0.0021(5)
C49 0.0446(7) 0.0393(6) 0.0387(7) -0.0091(5) -0.0200(6) -0.0008(5)
C50 0.0409(7) 0.0285(5) 0.0418(7) -0.0070(5) -0.0134(6) -0.0001(5)
C51 0.0375(6) 0.0291(5) 0.0342(6) -0.0020(4) -0.0143(5) -0.0035(4)
C52 0.0436(7) 0.0376(6) 0.0341(6) -0.0012(5) -0.0165(6) -0.0063(5)
C53 0.0503(8) 0.0339(6) 0.0345(6) -0.0016(5) -0.0188(6) -0.0045(5)
C54 0.0651(10) 0.0496(8) 0.0470(8) 0.0108(7) -0.0323(8) -0.0225(7)
C55 0.0793(12) 0.0557(9) 0.0537(9) 0.0154(8) -0.0362(9) -0.0343(9)
C56 0.0601(9) 0.0395(7) 0.0457(8) 0.0009(6) -0.0267(7) -0.0015(6)
C57 0.0474(8) 0.0425(7) 0.0431(8) -0.0004(6) -0.0204(6) -0.0037(6)
C58 0.0570(10) 0.0456(8) 0.0557(10) 0.0002(7) -0.0157(8) -0.0060(7)
C59 0.0756(13) 0.0745(12) 0.0475(9) -0.0057(8) -0.0220(9) -0.0267(10)
C60 0.0679(11) 0.0413(8) 0.0487(9) 0.0011(6) -0.0215(8) -0.0065(7)

loop_
_atom_type_symbol
_atom_type_description
_atom_type_scat_dispersion_real
_atom_type_scat_dispersion_imag
_atom_type_scat_source
C C 0.0033 0.0016 'International Tables Vol C Tables 4.2.6.8 and 6.1.1.4'
H H 0.0000 0.0000 'International Tables Vol C Tables 4.2.6.8 and 6.1.1.4'
N N 0.0061 0.0033 'International Tables Vol C Tables 4.2.6.8 and 6.1.1.4'
O O 0.0106 0.0060 'International Tables Vol C Tables 4.2.6.8 and 6.1.1.4'

loop_
_geom_angle_atom_site_label_1
_geom_angle_atom_site_label_2
_geom_angle_atom_site_label_3
_geom_angle
C22 O2 C3 119.02(9)
C28 O4 C4 115.88(10)
C34 O6 C10 116.47(9)
C40 O8 C11 118.23(9)
C46 O10 C17 118.43(9)
C52 O11 C18 115.16(10)
C26 N1 C25 116.78(13)
C31 N2 C32 116.27(14)
C38 N3 C37 116.82(13)
C44 N4 C43 116.69(13)
C50 N5 C49 117.31(11)
C56 N6 C55 117.43(13)
C58 N7 C60 119.27(15)
C58 N7 C59 121.84(15)
C60 N7 C59 118.89(14)
C2 C1 C6 119.23(11)
C2 C1 C21 117.94(11)
C6 C1 C21 122.83(10)
C3 C2 C1 120.51(12)
C3 C2 H2 119.7
C1 C2 H2 119.7
C4 C3 O2 117.15(11)
C4 C3 C2 119.94(11)
O2 C3 C2 122.82(12)
C5 C4 C3 120.06(12)
C5 C4 O4 120.02(12)
C3 C4 O4 119.90(11)
C4 C5 C6 120.93(12)
C4 C5 H5 119.5
C6 C5 H5 119.5
C1 C6 C5 119.29(11)
C1 C6 C7 123.47(11)
C5 C6 C7 117.23(11)
C6 C7 C8 113.21(9)
C6 C7 H7A 108.9
C8 C7 H7A 108.9
C6 C7 H7B 108.9
C8 C7 H7B 108.9
H7A C7 H7B 107.7
C9 C8 C13 119.20(10)
C9 C8 C7 117.71(11)
C13 C8 C7 123.09(11)
C10 C9 C8 121.26(12)
C10 C9 H9 119.4
C8 C9 H9 119.4
C11 C10 C9 119.27(11)
C11 C10 O6 119.41(10)
C9 C10 O6 121.20(12)
C12 C11 C10 120.31(11)
C12 C11 O8 116.24(11)
C10 C11 O8 123.21(11)
C11 C12 C13 121.05(12)
C11 C12 H12 119.5
C13 C12 H12 119.5
C12 C13 C8 118.80(11)
C12 C13 C14 117.49(11)
C8 C13 C14 123.67(10)
C15 C14 C13 111.50(9)
C15 C14 H14A 109.3
C13 C14 H14A 109.3
C15 C14 H14B 109.3
C13 C14 H14B 109.3
H14A C14 H14B 108.0
C16 C15 C20 119.18(11)
C16 C15 C14 117.26(10)
C20 C15 C14 123.53(11)
C17 C16 C15 120.77(10)
C17 C16 H16 119.6
C15 C16 H16 119.6
C16 C17 C18 119.62(11)
C16 C17 O10 122.06(10)
C18 C17 O10 118.15(11)
C19 C18 C17 120.61(11)
C19 C18 O11 118.16(10)
C17 C18 O11 121.18(11)
C18 C19 C20 120.68(10)
C18 C19 H19 119.7
C20 C19 H19 119.7
C19 C20 C15 119.10(11)
C19 C20 C21 117.48(10)
C15 C20 C21 123.40(11)
C20 C21 C1 112.33(9)
C20 C21 H21A 109.1
C1 C21 H21A 109.1
C20 C21 H21B 109.1
C1 C21 H21B 109.1
H21A C21 H21B 107.9
O1 C22 O2 123.80(11)
O1 C22 C23 125.62(12)
O2 C22 C23 110.57(11)
C27 C23 C24 119.22(13)
C27 C23 C22 122.37(12)
C24 C23 C22 118.41(12)
C25 C24 C23 118.03(15)
C25 C24 H24 121.0
C23 C24 H24 121.0
N1 C25 C24 123.99(16)
N1 C25 H25 118.0
C24 C25 H25 118.0
N1 C26 C27 124.07(15)
N1 C26 H26 118.0
C27 C26 H26 118.0
C23 C27 C26 117.90(14)
C23 C27 H27 121.1
C26 C27 H27 121.1
O3 C28 O4 123.14(12)
O3 C28 C29 124.32(12)
O4 C28 C29 112.54(11)
C30 C29 C33 117.75(14)
C30 C29 C28 119.30(13)
C33 C29 C28 122.91(13)
C29 C30 C31 119.39(15)
C29 C30 H30 120.3
C31 C30 H30 120.3
N2 C31 C30 123.93(16)
N2 C31 H31 118.0
C30 C31 H31 118.0
N2 C32 C33 123.96(16)
N2 C32 H32 118.0
C33 C32 H32 118.0
C29 C33 C32 118.55(15)
C29 C33 H33 120.7
C32 C33 H33 120.7
O5 C34 O6 123.49(12)
O5 C34 C35 124.47(12)
O6 C34 C35 112.03(10)
C39 C35 C36 119.00(13)
C39 C35 C34 122.21(12)
C36 C35 C34 118.76(12)
C37 C36 C35 118.29(13)
C37 C36 H36 120.9
C35 C36 H36 120.9
N3 C37 C36 123.71(14)
N3 C37 H37 118.1
C36 C37 H37 118.1
N3 C38 C39 124.13(14)
N3 C38 H38 117.9
C39 C38 H38 117.9
C38 C39 C35 118.05(13)
C38 C39 H39 121.0
C35 C39 H39 121.0
O7 C40 O8 123.97(12)
O7 C40 C41 125.31(12)
O8 C40 C41 110.72(10)
C42 C41 C45 118.51(12)
C42 C41 C40 118.99(12)
C45 C41 C40 122.47(11)
C41 C42 C43 118.40(13)
C41 C42 H42 120.8
C43 C42 H42 120.8
N4 C43 C42 123.79(14)
N4 C43 H43 118.1
C42 C43 H43 118.1
N4 C44 C45 123.99(13)
N4 C44 H44 118.0
C45 C44 H44 118.0
C44 C45 C41 118.59(12)
C44 C45 H45 120.7
C41 C45 H45 120.7
O9 C46 O10 124.39(11)
O9 C46 C47 125.34(12)
O10 C46 C47 110.25(10)
C48 C47 C51 119.49(11)
C48 C47 C46 122.72(11)
C51 C47 C46 117.76(11)
C47 C48 C49 118.05(12)
C47 C48 H48 121.0
C49 C48 H48 121.0
N5 C49 C48 123.13(12)
N5 C49 H49 118.4
C48 C49 H49 118.4
N5 C50 C51 124.11(12)
N5 C50 H50 117.9
C51 C50 H50 117.9
C50 C51 C47 117.88(12)
C50 C51 H51 121.1
C47 C51 H51 121.1
O12 C52 O11 123.23(12)
O12 C52 C53 125.44(13)
O11 C52 C53 111.32(12)
C54 C53 C57 119.25(13)
C54 C53 C52 122.56(13)
C57 C53 C52 118.17(14)
C53 C54 C55 118.29(15)
C53 C54 H54 120.9
C55 C54 H54 120.9
N6 C55 C54 123.46(16)
N6 C55 H55 118.3
C54 C55 H55 118.3
N6 C56 C57 123.51(15)
N6 C56 H56 118.2
C57 C56 H56 118.2
C56 C57 C53 118.04(15)
C56 C57 H57 121.0
C53 C57 H57 121.0
O13 C58 N7 124.70(17)
O13 C58 H58 117.6
N7 C58 H58 117.6
N7 C59 H59A 109.5
N7 C59 H59B 109.5
H59A C59 H59B 109.5
N7 C59 H59C 109.5
H59A C59 H59C 109.5
H59B C59 H59C 109.5
N7 C60 H60A 109.5
N7 C60 H60B 109.5
H60A C60 H60B 109.5
N7 C60 H60C 109.5
H60A C60 H60C 109.5
H60B C60 H60C 109.5

loop_
_geom_bond_atom_site_label_1
_geom_bond_atom_site_label_2
_geom_bond_distance
O1 C22 1.1932(15)
O2 C22 1.3685(16)
O2 C3 1.3929(15)
O3 C28 1.1978(16)
O4 C28 1.3564(16)
O4 C4 1.4149(16)
O5 C34 1.1959(15)
O6 C34 1.3684(16)
O6 C10 1.3957(15)
O7 C40 1.2028(16)
O8 C40 1.3523(15)
O8 C11 1.3992(14)
O9 C46 1.1937(15)
O10 C46 1.3708(15)
O10 C17 1.3966(14)
O11 C52 1.3655(16)
O11 C18 1.3998(15)
O12 C52 1.2070(17)
O13 C58 1.252(2)
N1 C26 1.332(2)
N1 C25 1.335(2)
N2 C31 1.319(2)
N2 C32 1.334(2)
N3 C38 1.340(2)
N3 C37 1.342(2)
N4 C44 1.3323(19)
N4 C43 1.339(2)
N5 C50 1.3324(18)
N5 C49 1.3466(18)
N6 C56 1.331(2)
N6 C55 1.333(2)
N7 C58 1.346(2)
N7 C60 1.443(2)
N7 C59 1.450(2)
C1 C2 1.3989(17)
C1 C6 1.4010(18)
C1 C21 1.5292(17)
C2 C3 1.3931(19)
C2 H2 0.9500
C3 C4 1.385(2)
C4 C5 1.3764(18)
C5 C6 1.4016(18)
C5 H5 0.9500
C6 C7 1.5171(16)
C7 C8 1.5178(16)
C7 H7A 0.9900
C7 H7B 0.9900
C8 C9 1.3944(17)
C8 C13 1.4128(17)
C9 C10 1.3882(17)
C9 H9 0.9500
C10 C11 1.3877(18)
C11 C12 1.3844(17)
C12 C13 1.3949(16)
C12 H12 0.9500
C13 C14 1.5178(17)
C14 C15 1.5147(17)
C14 H14A 0.9900
C14 H14B 0.9900
C15 C16 1.3947(16)
C15 C20 1.4080(16)
C16 C17 1.3811(18)
C16 H16 0.9500
C17 C18 1.3833(16)
C18 C19 1.3733(17)
C19 C20 1.3923(18)
C19 H19 0.9500
C20 C21 1.5172(16)
C21 H21A 0.9900
C21 H21B 0.9900
C22 C23 1.4859(18)
C23 C27 1.3798(19)
C23 C24 1.390(2)
C24 C25 1.384(2)
C24 H24 0.9500
C25 H25 0.9500
C26 C27 1.393(2)
C26 H26 0.9500
C27 H27 0.9500
C28 C29 1.4944(19)
C29 C30 1.373(2)
C29 C33 1.378(2)
C30 C31 1.386(3)
C30 H30 0.9500
C31 H31 0.9500
C32 C33 1.392(2)
C32 H32 0.9500
C33 H33 0.9500
C34 C35 1.4919(19)
C35 C39 1.3891(19)
C35 C36 1.393(2)
C36 C37 1.386(2)
C36 H36 0.9500
C37 H37 0.9500
C38 C39 1.386(2)
C38 H38 0.9500
C39 H39 0.9500
C40 C41 1.4916(18)
C41 C42 1.3848(19)
C41 C45 1.3866(18)
C42 C43 1.389(2)
C42 H42 0.9500
C43 H43 0.9500
C44 C45 1.3835(19)
C44 H44 0.9500
C45 H45 0.9500
C46 C47 1.4905(17)
C47 C48 1.3835(17)
C47 C51 1.3924(17)
C48 C49 1.3861(18)
C48 H48 0.9500
C49 H49 0.9500
C50 C51 1.3730(18)
C50 H50 0.9500
C51 H51 0.9500
C52 C53 1.4857(19)
C53 C54 1.373(2)
C53 C57 1.390(2)
C54 C55 1.387(2)
C54 H54 0.9500
C55 H55 0.9500
C56 C57 1.383(2)
C56 H56 0.9500
C57 H57 0.9500
C58 H58 0.9500
C59 H59A 0.9800
C59 H59B 0.9800
C59 H59C 0.9800
C60 H60A 0.9800
C60 H60B 0.9800
C60 H60C 0.9800
